data_7056440
loop_
_publ_author_name
'Safin, Damir A.'
'Babashkina, Maria G.'
'Robeyns, Koen'
'Garcia, Yann'

_publ_section_title
;
 Organic matrix-induced formation of a discrete cyclic
 [Cl2(H2O)2]2&#x2212; cluster
;
_journal_name_full 'New J. Chem.'
_journal_paper_doi 10.1039/C7NJ00700K
_journal_year 2017
_chemical_formula_moiety 'C9 H7 N7, C5 H8 N3, H2 O, Cl'
_chemical_formula_sum 'C14 H17 Cl N10 O'
_chemical_formula_weight 376.83
_chemical_name_systematic
;
?
;
_space_group_IT_number 14
_symmetry_cell_setting monoclinic
_symmetry_space_group_name_Hall '-P 2yn'
_symmetry_space_group_name_H-M 'P 1 21/n 1'
_atom_sites_solution_hydrogens geom
_atom_sites_solution_primary direct
_atom_sites_solution_secondary difmap
_audit_creation_method SHELXL-97
_audit_update_record
;
2012-12-10 deposited with the CCDC.
2017-06-28 downloaded from the CCDC.
;
_cell_angle_alpha 90.00
_cell_angle_beta 96.436(5)
_cell_angle_gamma 90.00
_cell_formula_units_Z 4
_cell_length_a 10.0312(7)
_cell_length_b 15.7314(8)
_cell_length_c 11.0525(5)
_cell_measurement_reflns_used 3495
_cell_measurement_temperature 296(2)
_cell_measurement_theta_max 26.0177
_cell_measurement_theta_min 2.8998
_cell_volume 1733.15(17)
_computing_cell_refinement
;
CrysAlisPro, Agilent Technologies,
Version 1.171.36.21 (release 14-08-2012 CrysAlis171 .NET)
(compiled Sep 14 2012,17:21:16)
;
_computing_data_collection MAR
_computing_data_reduction
;
CrysAlisPro, Agilent Technologies,
Version 1.171.36.21 (release 14-08-2012 CrysAlis171 .NET)
(compiled Sep 14 2012,17:21:16)
;
_computing_structure_refinement 'SHELXL-97 (Sheldrick, 1997)'
_computing_structure_solution 'SHELXS-97 (Sheldrick, 1990)'
_diffrn_ambient_temperature 296(2)
_diffrn_measured_fraction_theta_full 0.997
_diffrn_measured_fraction_theta_max 0.975
_diffrn_radiation_monochromator graphite
_diffrn_radiation_source 'fine-focus sealed tube'
_diffrn_radiation_type MoK\a
_diffrn_radiation_wavelength 0.71073
_diffrn_reflns_av_R_equivalents 0.0740
_diffrn_reflns_av_sigmaI/netI 0.0644
_diffrn_reflns_limit_h_max 12
_diffrn_reflns_limit_h_min -12
_diffrn_reflns_limit_k_max 18
_diffrn_reflns_limit_k_min -17
_diffrn_reflns_limit_l_max 13
_diffrn_reflns_limit_l_min -13
_diffrn_reflns_number 11648
_diffrn_reflns_theta_full 25.24
_diffrn_reflns_theta_max 26.07
_diffrn_reflns_theta_min 2.91
_exptl_absorpt_coefficient_mu 0.249
_exptl_absorpt_correction_T_max 1.00000
_exptl_absorpt_correction_T_min 0.93795
_exptl_absorpt_correction_type multi-scan
_exptl_absorpt_process_details
;
CrysAlisPro, Agilent Technologies,
Version 1.171.36.21 (release 14-08-2012 CrysAlis171 .NET)
(compiled Sep 14 2012,17:21:16)
Empirical absorption correction using spherical harmonics,
implemented in SCALE3 ABSPACK scaling algorithm.
;
_exptl_crystal_density_diffrn 1.444
_exptl_crystal_density_method 'not measured'
_exptl_crystal_F_000 784
_exptl_crystal_size_max 0.26
_exptl_crystal_size_mid 0.17
_exptl_crystal_size_min 0.02
_refine_diff_density_max 0.224
_refine_diff_density_min -0.217
_refine_diff_density_rms 0.049
_refine_ls_extinction_method none
_refine_ls_goodness_of_fit_ref 1.059
_refine_ls_hydrogen_treatment mixed
_refine_ls_matrix_type full
_refine_ls_number_parameters 244
_refine_ls_number_reflns 3353
_refine_ls_number_restraints 0
_refine_ls_restrained_S_all 1.059
_refine_ls_R_factor_all 0.1028
_refine_ls_R_factor_gt 0.0538
_refine_ls_shift/su_max 0.000
_refine_ls_shift/su_mean 0.000
_refine_ls_structure_factor_coef Fsqd
_refine_ls_weighting_details 'calc w=1/[\s^2^(Fo^2^)+(0.0476P)^2^+0.8360P] where P=(Fo^2^+2Fc^2^)/3'
_refine_ls_weighting_scheme calc
_refine_ls_wR_factor_gt 0.1166
_refine_ls_wR_factor_ref 0.1462
_reflns_number_gt 2011
_reflns_number_total 3353
_reflns_threshold_expression >2sigma(I)
_cod_data_source_file c7nj00700k2.cif
_cod_data_source_block safin293
_cod_original_cell_volume 1733.14(17)
_cod_original_sg_symbol_H-M 'P 21/n'
_cod_database_code 7056440

loop_
_symmetry_equiv_pos_as_xyz
'x, y, z'
'-x+1/2, y+1/2, -z+1/2'
'-x, -y, -z'
'x-1/2, -y-1/2, z-1/2'

loop_
_atom_site_label
_atom_site_type_symbol
_atom_site_fract_x
_atom_site_fract_y
_atom_site_fract_z
_atom_site_U_iso_or_equiv
_atom_site_adp_type
_atom_site_occupancy
_atom_site_symmetry_multiplicity
_atom_site_calc_flag
_atom_site_refinement_flags
Cl1 Cl 0.77257(8) 0.05019(4) 0.06347(6) 0.0676(2) Uani 1 1 d .
N2 N 0.83851(19) 0.90816(11) 0.54637(17) 0.0424(5) Uani 1 1 d .
C3 C 0.8206(2) 0.82457(14) 0.5386(2) 0.0430(6) Uani 1 1 d .
C4 C 0.7736(3) 0.78191(16) 0.4333(2) 0.0536(7) Uani 1 1 d .
H4 H 0.7623 0.7232 0.4322 0.064 Uiso 1 1 calc R
C5 C 0.7441(3) 0.83051(16) 0.3296(2) 0.0571(7) Uani 1 1 d .
H5 H 0.7131 0.8045 0.2563 0.069 Uiso 1 1 calc R
C6 C 0.7608(3) 0.91800(15) 0.3346(2) 0.0506(7) Uani 1 1 d .
H6 H 0.7409 0.9517 0.2659 0.061 Uiso 1 1 calc R
C7 C 0.8077(2) 0.95277(14) 0.4447(2) 0.0405(6) Uani 1 1 d .
N8 N 0.8536(2) 0.78126(12) 0.65163(17) 0.0467(5) Uani 1 1 d .
C9 C 0.8939(3) 0.81720(17) 0.7623(2) 0.0556(7) Uani 1 1 d .
H9 H 0.9026 0.8753 0.7762 0.067 Uiso 1 1 calc R
N10 N 0.9184(2) 0.75905(14) 0.84550(19) 0.0622(7) Uani 1 1 d .
N11 N 0.8962(2) 0.68065(14) 0.78917(19) 0.0632(7) Uani 1 1 d .
C12 C 0.8577(3) 0.69632(16) 0.6741(2) 0.0598(8) Uani 1 1 d .
H12 H 0.8360 0.6547 0.6154 0.072 Uiso 1 1 calc R
N13 N 0.8288(2) 1.04180(11) 0.46144(16) 0.0432(5) Uani 1 1 d .
C14 C 0.8226(3) 1.10576(15) 0.3776(2) 0.0514(7) Uani 1 1 d .
H14 H 0.8020 1.0980 0.2942 0.062 Uiso 1 1 calc R
N15 N 0.8496(2) 1.17974(12) 0.43005(18) 0.0514(6) Uani 1 1 d .
N16 N 0.8757(2) 1.16288(13) 0.55413(19) 0.0552(6) Uani 1 1 d .
C17 C 0.8620(3) 1.08119(15) 0.5705(2) 0.0499(7) Uani 1 1 d .
H17 H 0.8733 1.0539 0.6456 0.060 Uiso 1 1 calc R
N21 N 0.9405(2) 0.30261(12) 0.71018(17) 0.0490(6) Uani 1 1 d .
H21 H 0.924(2) 0.2443(15) 0.665(2) 0.059 Uiso 1 1 d .
C22 C 0.9108(3) 0.37589(16) 0.6470(2) 0.0543(7) Uani 1 1 d .
C23 C 0.9229(3) 0.45281(16) 0.7085(3) 0.0623(8) Uani 1 1 d .
H23 H 0.9031 0.5038 0.6677 0.075 Uiso 1 1 calc R
C24 C 0.9648(3) 0.45179(17) 0.8313(2) 0.0604(8) Uani 1 1 d .
H24 H 0.9731 0.5032 0.8730 0.073 Uiso 1 1 calc R
C25 C 0.9949(3) 0.37829(16) 0.8945(2) 0.0552(7) Uani 1 1 d .
H25 H 1.0235 0.3797 0.9774 0.066 Uiso 1 1 calc R
C26 C 0.9819(3) 0.30139(15) 0.8321(2) 0.0481(7) Uani 1 1 d .
N27 N 0.8715(3) 0.36855(15) 0.5268(2) 0.0783(8) Uani 1 1 d .
H27A H 0.8662 0.3192 0.4933 0.094 Uiso 1 1 calc R
H27B H 0.8519 0.4133 0.4837 0.094 Uiso 1 1 calc R
N28 N 1.0063(2) 0.22581(14) 0.88550(19) 0.0661(7) Uani 1 1 d .
H28A H 0.9958 0.1800 0.8431 0.079 Uiso 1 1 calc R
H28B H 1.0325 0.2231 0.9622 0.079 Uiso 1 1 calc R
O31 O 0.9513(2) 0.03939(14) 0.84137(17) 0.0794(7) Uani 1 1 d .
H31A H 1.030(3) 0.017(2) 0.873(3) 0.095 Uiso 1 1 d .
H31B H 0.901(3) 0.0385(19) 0.905(3) 0.095 Uiso 1 1 d .

loop_
_atom_site_aniso_label
_atom_site_aniso_U_11
_atom_site_aniso_U_22
_atom_site_aniso_U_33
_atom_site_aniso_U_23
_atom_site_aniso_U_13
_atom_site_aniso_U_12
Cl1 0.1023(6) 0.0526(4) 0.0452(4) 0.0037(3) -0.0031(4) 0.0029(4)
N2 0.0497(12) 0.0370(10) 0.0401(11) 0.0030(8) 0.0028(9) 0.0002(9)
C3 0.0500(14) 0.0385(13) 0.0402(13) 0.0040(10) 0.0041(11) -0.0006(11)
C4 0.0719(17) 0.0413(14) 0.0465(14) -0.0016(11) 0.0016(13) -0.0048(12)
C5 0.0728(18) 0.0577(16) 0.0384(14) -0.0062(12) -0.0040(13) -0.0066(14)
C6 0.0715(17) 0.0372(13) 0.0415(13) 0.0031(11) -0.0002(12) -0.0046(12)
C7 0.0505(14) 0.0330(12) 0.0378(12) -0.0008(10) 0.0040(11) 0.0015(10)
N8 0.0595(13) 0.0380(11) 0.0414(11) 0.0067(9) 0.0013(10) -0.0026(9)
C9 0.0721(18) 0.0545(16) 0.0381(14) 0.0028(12) -0.0030(13) -0.0032(13)
N10 0.0832(16) 0.0554(14) 0.0457(12) 0.0059(11) -0.0027(12) -0.0028(12)
N11 0.0883(17) 0.0484(13) 0.0500(13) 0.0093(10) -0.0048(12) -0.0023(12)
C12 0.084(2) 0.0407(14) 0.0534(16) -0.0003(12) -0.0009(14) -0.0029(13)
N13 0.0559(12) 0.0350(11) 0.0373(10) 0.0025(8) -0.0001(9) -0.0003(9)
C14 0.0600(16) 0.0503(15) 0.0419(14) 0.0050(12) -0.0030(12) 0.0010(12)
N15 0.0631(14) 0.0402(11) 0.0493(12) -0.0007(10) -0.0008(10) -0.0014(10)
N16 0.0728(15) 0.0440(12) 0.0478(12) -0.0038(10) 0.0029(11) 0.0005(10)
C17 0.0692(17) 0.0390(14) 0.0405(13) -0.0010(11) 0.0022(12) 0.0011(12)
N21 0.0707(14) 0.0353(11) 0.0392(11) -0.0032(9) -0.0016(10) 0.0010(10)
C22 0.0733(18) 0.0455(15) 0.0423(14) 0.0013(12) -0.0012(13) 0.0004(13)
C23 0.087(2) 0.0410(15) 0.0572(16) -0.0017(13) -0.0016(15) 0.0027(13)
C24 0.0733(19) 0.0474(15) 0.0606(17) -0.0155(13) 0.0076(15) -0.0074(13)
C25 0.0679(17) 0.0542(16) 0.0427(14) -0.0111(12) 0.0020(13) -0.0043(13)
C26 0.0558(15) 0.0460(14) 0.0420(14) -0.0036(11) 0.0034(12) -0.0006(12)
N27 0.136(2) 0.0474(14) 0.0470(14) 0.0010(11) -0.0117(14) 0.0068(14)
N28 0.0971(18) 0.0537(14) 0.0438(12) -0.0008(11) -0.0082(12) 0.0058(12)
O31 0.1003(17) 0.0907(15) 0.0453(11) 0.0114(11) -0.0008(11) 0.0152(13)

loop_
_atom_type_symbol
_atom_type_description
_atom_type_scat_dispersion_real
_atom_type_scat_dispersion_imag
_atom_type_scat_source
C C 0.0033 0.0016 'International Tables Vol C Tables 4.2.6.8 and 6.1.1.4'
H H 0.0000 0.0000 'International Tables Vol C Tables 4.2.6.8 and 6.1.1.4'
N N 0.0061 0.0033 'International Tables Vol C Tables 4.2.6.8 and 6.1.1.4'
O O 0.0106 0.0060 'International Tables Vol C Tables 4.2.6.8 and 6.1.1.4'
Cl Cl 0.1484 0.1585 'International Tables Vol C Tables 4.2.6.8 and 6.1.1.4'

loop_
_geom_angle_atom_site_label_1
_geom_angle_atom_site_label_2
_geom_angle_atom_site_label_3
_geom_angle
C3 N2 C7 116.73(19)
N2 C3 C4 124.6(2)
N2 C3 N8 113.50(19)
C4 C3 N8 121.9(2)
C3 C4 C5 116.8(2)
C3 C4 H4 121.6
C5 C4 H4 121.6
C4 C5 C6 120.2(2)
C4 C5 H5 119.9
C6 C5 H5 119.9
C7 C6 C5 117.4(2)
C7 C6 H6 121.3
C5 C6 H6 121.3
N2 C7 C6 124.3(2)
N2 C7 N13 113.02(18)
C6 C7 N13 122.7(2)
C12 N8 C9 104.1(2)
C12 N8 C3 128.9(2)
C9 N8 C3 126.97(19)
N10 C9 N8 110.8(2)
N10 C9 H9 124.6
N8 C9 H9 124.6
C9 N10 N11 107.4(2)
C12 N11 N10 106.4(2)
N11 C12 N8 111.2(2)
N11 C12 H12 124.4
N8 C12 H12 124.4
C17 N13 C14 104.67(19)
C17 N13 C7 125.42(18)
C14 N13 C7 129.91(19)
N15 C14 N13 111.2(2)
N15 C14 H14 124.4
N13 C14 H14 124.4
C14 N15 N16 105.78(19)
C17 N16 N15 108.22(19)
N16 C17 N13 110.1(2)
N16 C17 H17 125.0
N13 C17 H17 125.0
C22 N21 C26 122.9(2)
C22 N21 H21 118.7(13)
C26 N21 H21 118.3(13)
N27 C22 N21 117.1(2)
N27 C22 C23 123.9(2)
N21 C22 C23 119.0(2)
C24 C23 C22 118.3(2)
C24 C23 H23 120.9
C22 C23 H23 120.9
C25 C24 C23 122.7(2)
C25 C24 H24 118.7
C23 C24 H24 118.7
C24 C25 C26 118.7(2)
C24 C25 H25 120.7
C26 C25 H25 120.7
N28 C26 N21 117.9(2)
N28 C26 C25 123.5(2)
N21 C26 C25 118.6(2)
C22 N27 H27A 120.0
C22 N27 H27B 120.0
H27A N27 H27B 120.0
C26 N28 H28A 120.0
C26 N28 H28B 120.0
H28A N28 H28B 120.0
H31A O31 H31B 104(3)

loop_
_geom_bond_atom_site_label_1
_geom_bond_atom_site_label_2
_geom_bond_distance
N2 C3 1.329(3)
N2 C7 1.332(3)
C3 C4 1.379(3)
C3 N8 1.429(3)
C4 C5 1.382(3)
C4 H4 0.9300
C5 C6 1.387(3)
C5 H5 0.9300
C6 C7 1.368(3)
C6 H6 0.9300
C7 N13 1.425(3)
N8 C12 1.359(3)
N8 C9 1.367(3)
C9 N10 1.301(3)
C9 H9 0.9300
N10 N11 1.388(3)
N11 C12 1.311(3)
C12 H12 0.9300
N13 C17 1.363(3)
N13 C14 1.364(3)
C14 N15 1.315(3)
C14 H14 0.9300
N15 N16 1.393(3)
N16 C17 1.307(3)
C17 H17 0.9300
N21 C22 1.363(3)
N21 C26 1.365(3)
N21 H21 1.05(2)
C22 N27 1.347(3)
C22 C23 1.386(3)
C23 C24 1.376(4)
C23 H23 0.9300
C24 C25 1.367(4)
C24 H24 0.9300
C25 C26 1.391(3)
C25 H25 0.9300
C26 N28 1.338(3)
N27 H27A 0.8600
N27 H27B 0.8600
N28 H28A 0.8600
N28 H28B 0.8600
O31 H31A 0.90(3)
O31 H31B 0.91(3)

loop_
_geom_torsion_atom_site_label_1
_geom_torsion_atom_site_label_2
_geom_torsion_atom_site_label_3
_geom_torsion_atom_site_label_4
_geom_torsion
C7 N2 C3 C4 0.4(4)
C7 N2 C3 N8 -179.0(2)
N2 C3 C4 C5 0.3(4)
N8 C3 C4 C5 179.5(2)
C3 C4 C5 C6 -0.7(4)
C4 C5 C6 C7 0.4(4)
C3 N2 C7 C6 -0.6(4)
C3 N2 C7 N13 179.5(2)
C5 C6 C7 N2 0.2(4)
C5 C6 C7 N13 -179.9(2)
N2 C3 N8 C12 -174.0(2)
C4 C3 N8 C12 6.6(4)
N2 C3 N8 C9 3.1(4)
C4 C3 N8 C9 -176.3(3)
C12 N8 C9 N10 -0.9(3)
C3 N8 C9 N10 -178.6(2)
N8 C9 N10 N11 1.0(3)
C9 N10 N11 C12 -0.6(3)
N10 N11 C12 N8 0.1(3)
C9 N8 C12 N11 0.5(3)
C3 N8 C12 N11 178.1(2)
N2 C7 N13 C17 -7.2(3)
C6 C7 N13 C17 172.9(2)
N2 C7 N13 C14 172.1(2)
C6 C7 N13 C14 -7.7(4)
C17 N13 C14 N15 -0.1(3)
C7 N13 C14 N15 -179.6(2)
N13 C14 N15 N16 0.5(3)
C14 N15 N16 C17 -0.7(3)
N15 N16 C17 N13 0.6(3)
C14 N13 C17 N16 -0.3(3)
C7 N13 C17 N16 179.2(2)
C26 N21 C22 N27 179.7(3)
C26 N21 C22 C23 0.0(4)
N27 C22 C23 C24 -179.5(3)
N21 C22 C23 C24 0.1(4)
C22 C23 C24 C25 0.0(5)
C23 C24 C25 C26 -0.3(4)
C22 N21 C26 N28 178.9(2)
C22 N21 C26 C25 -0.3(4)
C24 C25 C26 N28 -178.7(3)
C24 C25 C26 N21 0.4(4)
